data_7112040
loop_
_publ_author_name
'Tomoyuki Mochida'
'Eri Nagabuchi'
'Masashi Takahashi'
'Hatsumi Mori'

_publ_section_title
;
 Biferrocenium salts with magnetite-like mixed-valence iron: coexistence
 of Fe3+ and Fe2.5+ in the crystal
;
_journal_name_full Chem.Commun.
_journal_page_first 2481
_journal_paper_doi 10.1039/c3cc49568j
_journal_volume 50
_journal_year 2014
_chemical_formula_moiety '2(C26 H30 Fe2 S2), 3(C8 N4 Pt S4)'
_chemical_formula_sum 'C76 H60 Fe4 N12 Pt3 S16'
_chemical_formula_weight 2462.99
_chemical_name_systematic
;
 ?
;
_space_group_IT_number 2
_symmetry_cell_setting triclinic
_symmetry_space_group_name_Hall '-P 1'
_symmetry_space_group_name_H-M 'P -1'
_atom_sites_solution_hydrogens geom
_atom_sites_solution_primary direct
_atom_sites_solution_secondary difmap
_audit_creation_method SHELXL-97
_cell_angle_alpha 100.459(4)
_cell_angle_beta 99.486(4)
_cell_angle_gamma 112.620(4)
_cell_formula_units_Z 1
_cell_length_a 11.084(2)
_cell_length_b 12.270(3)
_cell_length_c 17.696(3)
_cell_measurement_temperature 173
_cell_volume 2110.4(7)
_computing_cell_refinement 'APEX2 (Bruker AXS, 2006)'
_computing_data_collection 'APEX2 (Bruker AXS, 2006)'
_computing_data_reduction 'SAINT (Bruker AXS, 2004)'
_computing_molecular_graphics 'XSHEL (Bruker AXS,2002)'
_computing_publication_material 'XCIF (Bruker AXS, 2001)'
_computing_structure_refinement 'SHELXL-97 (Sheldrick, 1997)'
_computing_structure_solution 'SHELXS-97 (Sheldrick, 1997)'
_diffrn_ambient_temperature 173
_diffrn_detector_area_resol_mean 8.333
_diffrn_measured_fraction_theta_full 0.993
_diffrn_measured_fraction_theta_max 0.993
_diffrn_measurement_device_type 'Bruker APEXII CCD area detector'
_diffrn_measurement_method 'phi and omega scans'
_diffrn_radiation_monochromator 'Bruker Helios multilayer confocal mirror'
_diffrn_radiation_source 'Bruker TXS fine-focus rotating anode'
_diffrn_radiation_type MoK\a
_diffrn_radiation_wavelength 0.71073
_diffrn_reflns_av_R_equivalents 0.0677
_diffrn_reflns_av_sigmaI/netI 0.1540
_diffrn_reflns_limit_h_max 13
_diffrn_reflns_limit_h_min -13
_diffrn_reflns_limit_k_max 15
_diffrn_reflns_limit_k_min -12
_diffrn_reflns_limit_l_max 20
_diffrn_reflns_limit_l_min -22
_diffrn_reflns_number 13230
_diffrn_reflns_theta_full 26.37
_diffrn_reflns_theta_max 26.37
_diffrn_reflns_theta_min 2.06
_exptl_absorpt_coefficient_mu 6.066
_exptl_absorpt_correction_T_max 0.8883
_exptl_absorpt_correction_T_min 0.3015
_exptl_absorpt_correction_type empirical
_exptl_absorpt_process_details
;
SADABS Sheldrick 1996
;
_exptl_crystal_colour dark-purple
_exptl_crystal_density_diffrn 1.938
_exptl_crystal_density_method 'not measured'
_exptl_crystal_description plate
_exptl_crystal_F_000 1194
_exptl_crystal_size_max 0.26
_exptl_crystal_size_mid 0.10
_exptl_crystal_size_min 0.02
_refine_diff_density_max 2.768
_refine_diff_density_min -1.637
_refine_diff_density_rms 0.229
_refine_ls_extinction_method none
_refine_ls_goodness_of_fit_ref 0.935
_refine_ls_hydrogen_treatment constr
_refine_ls_matrix_type full
_refine_ls_number_parameters 506
_refine_ls_number_reflns 8560
_refine_ls_number_restraints 24
_refine_ls_restrained_S_all 0.934
_refine_ls_R_factor_all 0.1349
_refine_ls_R_factor_gt 0.0625
_refine_ls_shift/su_max 0.001
_refine_ls_shift/su_mean 0.000
_refine_ls_structure_factor_coef Fsqd
_refine_ls_weighting_details 'calc w=1/[\s^2^(Fo^2^)+(0.0526P)^2^+0.0000P] where P=(Fo^2^+2Fc^2^)/3'
_refine_ls_weighting_scheme calc
_refine_ls_wR_factor_gt 0.1284
_refine_ls_wR_factor_ref 0.1562
_reflns_number_gt 4694
_reflns_number_total 8560
_reflns_threshold_expression >2sigma(I)
_cod_data_source_file c3cc49568j.txt
_cod_data_source_block 2
_cod_database_code 7112040

loop_
_symmetry_equiv_pos_as_xyz
'x, y, z'
'-x, -y, -z'

loop_
_atom_site_label
_atom_site_type_symbol
_atom_site_fract_x
_atom_site_fract_y
_atom_site_fract_z
_atom_site_U_iso_or_equiv
_atom_site_adp_type
_atom_site_occupancy
_atom_site_symmetry_multiplicity
_atom_site_calc_flag
_atom_site_refinement_flags
C1 C 0.4277(10) 0.4724(10) -0.0044(7) 0.033(3) Uani 1 1 d .
C2 C 0.3404(12) 0.5290(12) -0.0004(8) 0.046(3) Uani 1 1 d .
H2 H 0.3671 0.6185 0.0060 0.055 Uiso 1 1 calc R
C3 C 0.2093(12) 0.4416(12) -0.0070(8) 0.046(3) Uani 1 1 d .
H3 H 0.1273 0.4578 -0.0076 0.055 Uiso 1 1 calc R
C4 C 0.2127(12) 0.3272(12) -0.0153(8) 0.048(4) Uani 1 1 d .
H4 H 0.1343 0.2470 -0.0225 0.057 Uiso 1 1 calc R
C5 C 0.3471(11) 0.3462(11) -0.0124(7) 0.039(3) Uani 1 1 d .
H5 H 0.3807 0.2810 -0.0160 0.047 Uiso 1 1 calc R
C6 C 0.4821(13) 0.5344(12) 0.2030(8) 0.051(4) Uani 1 1 d .
C7 C 0.3773(13) 0.5735(12) 0.1971(7) 0.044(3) Uani 1 1 d .
H7 H 0.3892 0.6600 0.2035 0.053 Uiso 1 1 calc R
C8 C 0.2530(14) 0.4699(13) 0.1824(8) 0.055(4) Uani 1 1 d .
H8 H 0.1620 0.4702 0.1779 0.065 Uiso 1 1 calc R
C9 C 0.2810(13) 0.3689(12) 0.1798(8) 0.049(3) Uani 1 1 d .
H9 H 0.2126 0.2830 0.1715 0.058 Uiso 1 1 calc R
C10 C 0.4192(14) 0.4057(12) 0.1882(8) 0.053(4) Uani 1 1 d .
H10 H 0.4666 0.3509 0.1877 0.064 Uiso 1 1 calc R
C11 C 0.7446(13) 0.5424(13) 0.2321(10) 0.062(4) Uani 1 1 d .
H11 H 0.7004 0.4641 0.1886 0.074 Uiso 1 1 calc R
C12 C 0.8846(14) 0.6148(16) 0.2268(10) 0.081(5) Uani 1 1 d .
H12A H 0.9344 0.6816 0.2756 0.122 Uiso 1 1 calc R
H12B H 0.8806 0.6489 0.1810 0.122 Uiso 1 1 calc R
H12C H 0.9310 0.5612 0.2204 0.122 Uiso 1 1 calc R
C13 C 0.7480(17) 0.5141(16) 0.3127(11) 0.089(6) Uani 1 1 d .
H13A H 0.7894 0.4569 0.3163 0.134 Uiso 1 1 calc R
H13B H 0.6555 0.4770 0.3185 0.134 Uiso 1 1 calc R
H13C H 0.8012 0.5901 0.3553 0.134 Uiso 1 1 calc R
C14 C 0.4283(11) -0.0248(9) 0.4787(7) 0.031(3) Uani 1 1 d .
C15 C 0.3735(11) -0.0370(10) 0.3989(7) 0.031(3) Uani 1 1 d .
H15 H 0.4262 -0.0167 0.3587 0.037 Uiso 1 1 calc R
C16 C 0.2309(11) -0.0813(10) 0.3846(8) 0.038(3) Uani 1 1 d .
H16 H 0.1657 -0.1007 0.3325 0.045 Uiso 1 1 calc R
C17 C 0.1971(11) -0.0991(10) 0.4565(7) 0.032(3) Uani 1 1 d .
H17 H 0.1034 -0.1325 0.4639 0.039 Uiso 1 1 calc R
C18 C 0.3183(11) -0.0612(10) 0.5166(7) 0.030(3) Uani 1 1 d .
H18 H 0.3257 -0.0639 0.5732 0.036 Uiso 1 1 calc R
C19 C 0.4416(13) 0.2752(11) 0.5354(8) 0.042(3) Uani 1 1 d U
C20 C 0.4073(12) 0.2556(10) 0.4509(7) 0.035(3) Uani 1 1 d .
H20 H 0.4719 0.2802 0.4171 0.042 Uiso 1 1 calc R
C21 C 0.2638(12) 0.2037(11) 0.4253(8) 0.039(3) Uani 1 1 d .
H21 H 0.2094 0.1859 0.3699 0.047 Uiso 1 1 calc R
C22 C 0.2109(12) 0.1826(11) 0.4912(8) 0.039(3) Uani 1 1 d .
H22 H 0.1127 0.1476 0.4901 0.047 Uiso 1 1 calc R
C23 C 0.3193(12) 0.2234(11) 0.5593(7) 0.038(3) Uani 1 1 d U
H23 H 0.3119 0.2205 0.6146 0.046 Uiso 1 1 calc R
C24 C 0.7184(12) 0.3885(12) 0.5432(8) 0.046(3) Uani 1 1 d U
H24 H 0.6980 0.3232 0.4937 0.055 Uiso 1 1 calc R
C25 C 0.8585(13) 0.4199(13) 0.5970(9) 0.060(4) Uani 1 1 d U
H25A H 0.9285 0.4528 0.5694 0.090 Uiso 1 1 calc R
H25B H 0.8597 0.3456 0.6094 0.090 Uiso 1 1 calc R
H25C H 0.8763 0.4812 0.6465 0.090 Uiso 1 1 calc R
C26 C 0.7145(14) 0.4998(12) 0.5217(9) 0.063(4) Uani 1 1 d U
H26A H 0.7324 0.5628 0.5703 0.095 Uiso 1 1 calc R
H26B H 0.6250 0.4780 0.4876 0.095 Uiso 1 1 calc R
H26C H 0.7836 0.5315 0.4933 0.095 Uiso 1 1 calc R
C27 C 0.9007(11) 0.0494(12) 0.2561(8) 0.042(3) Uani 1 1 d .
C28 C 0.9140(11) 0.1645(13) 0.2778(8) 0.041(3) Uani 1 1 d .
C29 C 0.8177(11) 0.0505(13) -0.0920(8) 0.040(3) Uani 1 1 d .
C30 C 0.8368(11) 0.1661(13) -0.0720(9) 0.049(4) Uani 1 1 d .
C31 C 0.9100(13) -0.0170(12) 0.3167(9) 0.049(3) Uani 1 1 d U
C32 C 0.9333(12) 0.2272(12) 0.3603(9) 0.043(3) Uani 1 1 d .
C33 C 0.7843(13) -0.0179(15) -0.1731(10) 0.060(4) Uani 1 1 d .
C34 C 0.8220(13) 0.2271(15) -0.1334(11) 0.061(4) Uani 1 1 d .
C35 C 0.5405(11) -0.0290(11) 0.1729(7) 0.035(3) Uani 1 1 d .
C36 C 0.5528(11) 0.0886(11) 0.1848(8) 0.039(3) Uani 1 1 d .
C37 C 0.5576(12) -0.0771(11) 0.2386(8) 0.038(3) Uani 1 1 d .
C38 C 0.5810(12) 0.1626(11) 0.2653(8) 0.036(3) Uani 1 1 d .
Fe1 Fe 0.33933(16) 0.44807(15) 0.09097(11) 0.0365(4) Uani 1 1 d .
Fe2 Fe 0.31995(15) 0.08401(15) 0.47128(10) 0.0303(4) Uani 1 1 d .
N1 N 0.9239(11) -0.0649(11) 0.3634(7) 0.056(3) Uani 1 1 d U
N2 N 0.9472(11) 0.2709(11) 0.4246(7) 0.056(3) Uani 1 1 d .
N3 N 0.7575(14) -0.0777(15) -0.2373(8) 0.075(4) Uani 1 1 d .
N4 N 0.8131(13) 0.2749(14) -0.1820(9) 0.077(4) Uani 1 1 d .
N5 N 0.5702(11) -0.1186(10) 0.2907(7) 0.047(3) Uani 1 1 d .
N6 N 0.6036(12) 0.2186(11) 0.3270(8) 0.060(3) Uani 1 1 d .
Pt1 Pt 0.87237(4) 0.11210(5) 0.09311(3) 0.03760(17) Uani 1 1 d .
Pt2 Pt 0.5000 0.0000 0.0000 0.0334(2) Uani 1 2 d S
S1 S 0.6523(3) 0.6354(3) 0.2194(2) 0.0525(9) Uani 1 1 d .
S2 S 0.5999(3) 0.3305(3) 0.6014(2) 0.0517(9) Uani 1 1 d .
S3 S 0.8720(3) -0.0290(3) 0.1593(2) 0.0424(8) Uani 1 1 d .
S4 S 0.9091(3) 0.2490(3) 0.2090(2) 0.0445(8) Uani 1 1 d .
S5 S 0.8295(3) -0.0281(3) -0.0217(2) 0.0431(8) Uani 1 1 d .
S6 S 0.8697(3) 0.2493(3) 0.0239(2) 0.0452(9) Uani 1 1 d .
S7 S 0.5050(3) -0.1232(3) 0.0800(2) 0.0365(7) Uani 1 1 d .
S8 S 0.5377(3) 0.1529(3) 0.1076(2) 0.0385(8) Uani 1 1 d .

loop_
_atom_site_aniso_label
_atom_site_aniso_U_11
_atom_site_aniso_U_22
_atom_site_aniso_U_33
_atom_site_aniso_U_23
_atom_site_aniso_U_13
_atom_site_aniso_U_12
C1 0.019(6) 0.030(7) 0.034(7) -0.007(6) 0.001(5) 0.004(5)
C2 0.040(7) 0.036(7) 0.061(9) 0.002(7) 0.022(7) 0.017(6)
C3 0.028(7) 0.050(8) 0.062(9) 0.011(7) 0.019(6) 0.017(6)
C4 0.033(7) 0.034(7) 0.073(10) 0.008(7) 0.017(7) 0.011(6)
C5 0.033(7) 0.033(7) 0.041(8) -0.001(6) 0.012(6) 0.008(6)
C6 0.044(8) 0.048(9) 0.057(9) 0.005(7) 0.017(7) 0.019(7)
C7 0.054(8) 0.047(8) 0.042(8) 0.006(7) 0.025(7) 0.030(7)
C8 0.046(8) 0.056(9) 0.062(10) 0.007(8) 0.023(7) 0.022(8)
C9 0.053(9) 0.039(8) 0.056(9) 0.018(7) 0.023(7) 0.017(7)
C10 0.058(9) 0.043(8) 0.068(10) 0.017(8) 0.027(8) 0.025(7)
C11 0.046(9) 0.049(9) 0.091(13) 0.004(9) 0.005(8) 0.031(8)
C12 0.036(9) 0.108(15) 0.088(13) 0.014(11) 0.008(8) 0.027(9)
C13 0.081(13) 0.085(14) 0.114(16) 0.050(13) 0.009(11) 0.044(11)
C14 0.040(6) 0.018(6) 0.047(8) 0.010(6) 0.016(6) 0.023(5)
C15 0.038(7) 0.026(6) 0.036(7) 0.012(6) 0.017(6) 0.017(5)
C16 0.030(6) 0.030(7) 0.048(8) 0.010(6) 0.001(6) 0.011(6)
C17 0.030(6) 0.027(6) 0.035(7) 0.013(6) 0.007(5) 0.006(5)
C18 0.033(6) 0.041(7) 0.021(6) 0.009(6) 0.011(5) 0.020(6)
C19 0.062(7) 0.032(6) 0.043(7) 0.011(5) 0.017(6) 0.031(6)
C20 0.043(7) 0.029(7) 0.042(8) 0.013(6) 0.015(6) 0.023(6)
C21 0.047(8) 0.032(7) 0.042(8) 0.008(6) 0.002(6) 0.025(6)
C22 0.046(8) 0.043(8) 0.048(8) 0.023(7) 0.022(7) 0.031(7)
C23 0.048(7) 0.040(6) 0.040(7) 0.011(5) 0.023(6) 0.029(6)
C24 0.042(7) 0.036(7) 0.059(8) 0.012(6) 0.010(6) 0.018(6)
C25 0.047(8) 0.051(8) 0.073(10) 0.008(8) 0.002(7) 0.020(7)
C26 0.049(8) 0.037(8) 0.089(11) 0.023(8) -0.003(7) 0.008(6)
C27 0.026(6) 0.042(8) 0.048(8) 0.005(7) 0.016(6) 0.006(6)
C28 0.027(6) 0.054(9) 0.048(8) 0.017(7) 0.016(6) 0.019(6)
C29 0.029(7) 0.053(9) 0.051(9) 0.023(7) 0.019(6) 0.025(6)
C30 0.019(6) 0.052(9) 0.070(10) 0.023(8) 0.005(6) 0.011(6)
C31 0.041(7) 0.043(8) 0.065(10) 0.013(7) 0.020(7) 0.018(6)
C32 0.032(7) 0.040(8) 0.051(9) 0.013(7) 0.018(7) 0.005(6)
C33 0.037(8) 0.077(12) 0.065(11) 0.012(10) 0.012(8) 0.027(8)
C34 0.038(8) 0.072(11) 0.093(13) 0.037(11) 0.030(8) 0.032(8)
C35 0.030(6) 0.040(8) 0.037(8) 0.007(6) 0.007(6) 0.019(6)
C36 0.034(7) 0.027(7) 0.054(9) 0.010(7) 0.006(6) 0.013(6)
C37 0.037(7) 0.030(7) 0.045(9) 0.008(7) 0.005(6) 0.015(6)
C38 0.043(7) 0.032(7) 0.038(8) 0.008(7) 0.012(6) 0.023(6)
Fe1 0.0268(9) 0.0316(10) 0.0469(11) 0.0000(9) 0.0131(8) 0.0113(8)
Fe2 0.0295(9) 0.0321(10) 0.0357(10) 0.0097(8) 0.0097(8) 0.0189(8)
N1 0.054(7) 0.060(8) 0.048(8) 0.025(6) 0.015(6) 0.013(6)
N2 0.046(7) 0.052(8) 0.048(8) 0.005(7) 0.001(6) 0.006(6)
N3 0.079(10) 0.107(12) 0.055(9) 0.028(9) 0.030(8) 0.048(9)
N4 0.075(10) 0.099(12) 0.091(11) 0.053(10) 0.036(8) 0.057(9)
N5 0.054(7) 0.043(7) 0.053(8) 0.012(6) 0.020(6) 0.028(6)
N6 0.061(8) 0.042(8) 0.066(9) 0.004(7) 0.016(7) 0.018(7)
Pt1 0.0257(3) 0.0417(3) 0.0487(4) 0.0135(3) 0.0147(2) 0.0152(2)
Pt2 0.0265(3) 0.0287(4) 0.0490(5) 0.0076(3) 0.0165(3) 0.0144(3)
S1 0.0393(19) 0.049(2) 0.062(2) 0.0127(19) 0.0094(17) 0.0144(17)
S2 0.048(2) 0.053(2) 0.041(2) 0.0073(18) 0.0022(16) 0.0133(18)
S3 0.0367(17) 0.044(2) 0.049(2) 0.0123(17) 0.0106(15) 0.0193(16)
S4 0.0369(18) 0.0375(19) 0.056(2) 0.0114(17) 0.0168(16) 0.0112(15)
S5 0.0357(18) 0.057(2) 0.048(2) 0.0179(18) 0.0180(16) 0.0263(17)
S6 0.0303(17) 0.049(2) 0.060(2) 0.0186(19) 0.0164(16) 0.0159(16)
S7 0.0345(17) 0.0320(17) 0.048(2) 0.0083(16) 0.0176(15) 0.0179(14)
S8 0.0419(18) 0.0310(17) 0.049(2) 0.0098(16) 0.0212(15) 0.0190(15)

loop_
_atom_type_symbol
_atom_type_description
_atom_type_scat_dispersion_real
_atom_type_scat_dispersion_imag
_atom_type_scat_source
C C 0.0033 0.0016 'International Tables Vol C Tables 4.2.6.8 and 6.1.1.4'
H H 0.0000 0.0000 'International Tables Vol C Tables 4.2.6.8 and 6.1.1.4'
Fe Fe 0.3463 0.8444 'International Tables Vol C Tables 4.2.6.8 and 6.1.1.4'
N N 0.0061 0.0033 'International Tables Vol C Tables 4.2.6.8 and 6.1.1.4'
Pt Pt -1.7033 8.3905 'International Tables Vol C Tables 4.2.6.8 and 6.1.1.4'
S S 0.1246 0.1234 'International Tables Vol C Tables 4.2.6.8 and 6.1.1.4'

loop_
_geom_angle_atom_site_label_1
_geom_angle_atom_site_label_2
_geom_angle_atom_site_label_3
_geom_angle
_geom_angle_site_symmetry_1
_geom_angle_site_symmetry_3
C2 C1 C5 105.6(10) . .
C2 C1 C1 128.8(14) . 2_665
C5 C1 C1 125.4(13) . 2_665
C2 C1 Fe1 68.3(7) . .
C5 C1 Fe1 68.3(6) . .
C1 C1 Fe1 123.8(11) 2_665 .
C1 C2 C3 109.9(11) . .
C1 C2 Fe1 72.4(8) . .
C3 C2 Fe1 69.3(8) . .
C1 C2 H2 125.0 . .
C3 C2 H2 125.0 . .
Fe1 C2 H2 125.0 . .
C4 C3 C2 107.9(10) . .
C4 C3 Fe1 70.9(8) . .
C2 C3 Fe1 70.3(7) . .
C4 C3 H3 126.0 . .
C2 C3 H3 126.0 . .
Fe1 C3 H3 126.0 . .
C3 C4 C5 107.1(11) . .
C3 C4 Fe1 69.0(8) . .
C5 C4 Fe1 69.9(7) . .
C3 C4 H4 126.5 . .
C5 C4 H4 126.5 . .
Fe1 C4 H4 126.5 . .
C4 C5 C1 109.5(11) . .
C4 C5 Fe1 70.0(7) . .
C1 C5 Fe1 71.6(7) . .
C4 C5 H5 125.3 . .
C1 C5 H5 125.3 . .
Fe1 C5 H5 125.3 . .
C10 C6 C7 106.5(12) . .
C10 C6 S1 130.7(11) . .
C7 C6 S1 122.6(11) . .
C10 C6 Fe1 67.6(8) . .
C7 C6 Fe1 68.4(8) . .
S1 C6 Fe1 125.6(7) . .
C8 C7 C6 108.3(12) . .
C8 C7 Fe1 68.8(8) . .
C6 C7 Fe1 72.1(8) . .
C8 C7 H7 125.8 . .
C6 C7 H7 125.8 . .
Fe1 C7 H7 125.8 . .
C9 C8 C7 107.6(12) . .
C9 C8 Fe1 71.1(8) . .
C7 C8 Fe1 70.9(7) . .
C9 C8 H8 126.2 . .
C7 C8 H8 126.2 . .
Fe1 C8 H8 126.2 . .
C8 C9 C10 109.0(12) . .
C8 C9 Fe1 69.5(8) . .
C10 C9 Fe1 69.7(8) . .
C8 C9 H9 125.5 . .
C10 C9 H9 125.5 . .
Fe1 C9 H9 125.5 . .
C9 C10 C6 108.4(12) . .
C9 C10 Fe1 70.6(8) . .
C6 C10 Fe1 72.8(8) . .
C9 C10 H10 125.7 . .
C6 C10 H10 125.7 . .
Fe1 C10 H10 125.7 . .
C12 C11 C13 110.3(12) . .
C12 C11 S1 106.9(11) . .
C13 C11 S1 110.6(11) . .
C12 C11 H11 109.7 . .
C13 C11 H11 109.7 . .
S1 C11 H11 109.7 . .
C11 C12 H12A 109.5 . .
C11 C12 H12B 109.5 . .
H12A C12 H12B 109.5 . .
C11 C12 H12C 109.5 . .
H12A C12 H12C 109.5 . .
H12B C12 H12C 109.5 . .
C11 C13 H13A 109.5 . .
C11 C13 H13B 109.5 . .
H13A C13 H13B 109.5 . .
C11 C13 H13C 109.5 . .
H13A C13 H13C 109.5 . .
H13B C13 H13C 109.5 . .
C15 C14 C18 108.0(9) . .
C15 C14 C14 128.0(13) . 2_656
C18 C14 C14 123.8(14) . 2_656
C15 C14 Fe2 70.2(6) . .
C18 C14 Fe2 68.3(6) . .
C14 C14 Fe2 123.4(10) 2_656 .
C14 C15 C16 108.8(10) . .
C14 C15 Fe2 71.2(6) . .
C16 C15 Fe2 68.6(7) . .
C14 C15 H15 125.6 . .
C16 C15 H15 125.6 . .
Fe2 C15 H15 125.6 . .
C17 C16 C15 107.7(10) . .
C17 C16 Fe2 70.2(7) . .
C15 C16 Fe2 71.6(7) . .
C17 C16 H16 126.1 . .
C15 C16 H16 126.1 . .
Fe2 C16 H16 126.1 . .
C16 C17 C18 108.7(10) . .
C16 C17 Fe2 69.9(6) . .
C18 C17 Fe2 70.2(6) . .
C16 C17 H17 125.6 . .
C18 C17 H17 125.6 . .
Fe2 C17 H17 125.6 . .
C17 C18 C14 106.6(10) . .
C17 C18 Fe2 69.7(6) . .
C14 C18 Fe2 71.4(6) . .
C17 C18 H18 126.6 . .
C14 C18 H18 126.6 . .
Fe2 C18 H18 126.6 . .
C23 C19 C20 108.4(11) . .
C23 C19 S2 121.8(10) . .
C20 C19 S2 129.3(10) . .
C23 C19 Fe2 67.7(7) . .
C20 C19 Fe2 67.0(7) . .
S2 C19 Fe2 124.2(6) . .
C21 C20 C19 106.6(11) . .
C21 C20 Fe2 68.5(6) . .
C19 C20 Fe2 73.7(7) . .
C21 C20 H20 126.6 . .
C19 C20 H20 126.6 . .
Fe2 C20 H20 126.6 . .
C22 C21 C20 108.8(11) . .
C22 C21 Fe2 69.7(7) . .
C20 C21 Fe2 71.2(6) . .
C22 C21 H21 125.6 . .
C20 C21 H21 125.6 . .
Fe2 C21 H21 125.6 . .
C21 C22 C23 108.8(11) . .
C21 C22 Fe2 69.9(6) . .
C23 C22 Fe2 72.3(6) . .
C21 C22 H22 125.6 . .
C23 C22 H22 125.6 . .
Fe2 C22 H22 125.6 . .
C22 C23 C19 107.1(11) . .
C22 C23 Fe2 67.9(7) . .
C19 C23 Fe2 73.1(7) . .
C22 C23 H23 126.4 . .
C19 C23 H23 126.4 . .
Fe2 C23 H23 126.4 . .
C26 C24 C25 110.7(11) . .
C26 C24 S2 111.8(10) . .
C25 C24 S2 104.8(10) . .
C26 C24 H24 109.8 . .
C25 C24 H24 109.8 . .
S2 C24 H24 109.8 . .
C24 C25 H25A 109.5 . .
C24 C25 H25B 109.5 . .
H25A C25 H25B 109.5 . .
C24 C25 H25C 109.5 . .
H25A C25 H25C 109.5 . .
H25B C25 H25C 109.5 . .
C24 C26 H26A 109.5 . .
C24 C26 H26B 109.5 . .
H26A C26 H26B 109.5 . .
C24 C26 H26C 109.5 . .
H26A C26 H26C 109.5 . .
H26B C26 H26C 109.5 . .
C28 C27 C31 120.0(12) . .
C28 C27 S3 123.5(11) . .
C31 C27 S3 116.5(10) . .
C27 C28 C32 122.2(12) . .
C27 C28 S4 121.9(11) . .
C32 C28 S4 115.9(10) . .
C30 C29 C33 122.4(14) . .
C30 C29 S5 121.8(12) . .
C33 C29 S5 115.8(11) . .
C29 C30 C34 119.7(14) . .
C29 C30 S6 123.9(12) . .
C34 C30 S6 116.3(11) . .
N1 C31 C27 176.5(13) . .
N2 C32 C28 177.0(15) . .
N3 C33 C29 176.8(18) . .
N4 C34 C30 178.5(14) . .
C36 C35 C37 120.1(12) . .
C36 C35 S7 122.5(10) . .
C37 C35 S7 117.3(9) . .
C35 C36 C38 119.5(12) . .
C35 C36 S8 122.1(11) . .
C38 C36 S8 118.4(9) . .
N5 C37 C35 178.5(13) . .
N6 C38 C36 179.2(14) . .
C3 Fe1 C8 105.5(5) . .
C3 Fe1 C2 40.3(4) . .
C8 Fe1 C2 126.3(5) . .
C3 Fe1 C10 162.0(5) . .
C8 Fe1 C10 67.2(5) . .
C2 Fe1 C10 157.0(5) . .
C3 Fe1 C5 67.1(5) . .
C8 Fe1 C5 152.1(5) . .
C2 Fe1 C5 66.5(5) . .
C10 Fe1 C5 111.2(5) . .
C3 Fe1 C4 40.1(5) . .
C8 Fe1 C4 116.9(5) . .
C2 Fe1 C4 67.2(5) . .
C10 Fe1 C4 126.9(5) . .
C5 Fe1 C4 40.0(4) . .
C3 Fe1 C9 124.5(5) . .
C8 Fe1 C9 39.5(5) . .
C2 Fe1 C9 162.1(5) . .
C10 Fe1 C9 39.7(5) . .
C5 Fe1 C9 121.0(5) . .
C4 Fe1 C9 107.1(5) . .
C3 Fe1 C7 119.1(5) . .
C8 Fe1 C7 40.3(5) . .
C2 Fe1 C7 110.1(5) . .
C10 Fe1 C7 66.8(5) . .
C5 Fe1 C7 167.0(5) . .
C4 Fe1 C7 151.8(5) . .
C9 Fe1 C7 66.3(5) . .
C3 Fe1 C1 67.5(4) . .
C8 Fe1 C1 164.1(5) . .
C2 Fe1 C1 39.3(4) . .
C10 Fe1 C1 123.7(5) . .
C5 Fe1 C1 40.1(4) . .
C4 Fe1 C1 67.7(5) . .
C9 Fe1 C1 156.2(5) . .
C7 Fe1 C1 129.3(5) . .
C3 Fe1 C6 154.6(5) . .
C8 Fe1 C6 66.9(5) . .
C2 Fe1 C6 123.3(5) . .
C10 Fe1 C6 39.6(5) . .
C5 Fe1 C6 130.8(5) . .
C4 Fe1 C6 165.3(5) . .
C9 Fe1 C6 66.0(5) . .
C7 Fe1 C6 39.5(5) . .
C1 Fe1 C6 112.9(5) . .
C22 Fe2 C21 40.4(5) . .
C22 Fe2 C16 119.4(5) . .
C21 Fe2 C16 106.9(5) . .
C22 Fe2 C17 108.6(5) . .
C21 Fe2 C17 125.9(5) . .
C16 Fe2 C17 40.0(4) . .
C22 Fe2 C18 127.4(4) . .
C21 Fe2 C18 163.5(5) . .
C16 Fe2 C18 67.6(5) . .
C17 Fe2 C18 40.1(4) . .
C22 Fe2 C20 67.9(5) . .
C21 Fe2 C20 40.3(4) . .
C16 Fe2 C20 125.2(5) . .
C17 Fe2 C20 162.3(5) . .
C18 Fe2 C20 155.5(5) . .
C22 Fe2 C23 39.8(5) . .
C21 Fe2 C23 67.2(5) . .
C16 Fe2 C23 154.3(5) . .
C17 Fe2 C23 121.8(5) . .
C18 Fe2 C23 110.6(5) . .
C20 Fe2 C23 67.5(5) . .
C22 Fe2 C15 153.5(5) . .
C21 Fe2 C15 119.6(5) . .
C16 Fe2 C15 39.8(4) . .
C17 Fe2 C15 66.4(4) . .
C18 Fe2 C15 66.8(4) . .
C20 Fe2 C15 108.4(4) . .
C23 Fe2 C15 165.2(5) . .
C22 Fe2 C14 165.8(5) . .
C21 Fe2 C14 153.4(5) . .
C16 Fe2 C14 66.4(4) . .
C17 Fe2 C14 66.6(4) . .
C18 Fe2 C14 40.3(4) . .
C20 Fe2 C14 120.8(4) . .
C23 Fe2 C14 130.0(5) . .
C15 Fe2 C14 38.7(4) . .
C22 Fe2 C19 65.7(5) . .
C21 Fe2 C19 65.7(5) . .
C16 Fe2 C19 163.1(5) . .
C17 Fe2 C19 156.7(5) . .
C18 Fe2 C19 123.8(5) . .
C20 Fe2 C19 39.3(4) . .
C23 Fe2 C19 39.1(4) . .
C15 Fe2 C19 129.0(5) . .
C14 Fe2 C19 112.9(4) . .
S5 Pt1 S3 88.88(12) . .
S5 Pt1 S6 89.68(13) . .
S3 Pt1 S6 178.48(13) . .
S5 Pt1 S4 178.18(11) . .
S3 Pt1 S4 90.27(13) . .
S6 Pt1 S4 91.15(13) . .
S7 Pt2 S7 180.0 2_655 .
S7 Pt2 S8 90.11(11) 2_655 .
S7 Pt2 S8 89.90(11) . .
S7 Pt2 S8 89.89(11) 2_655 2_655
S7 Pt2 S8 90.11(11) . 2_655
S8 Pt2 S8 180.0 . 2_655
C6 S1 C11 104.7(7) . .
C19 S2 C24 104.3(6) . .
C27 S3 Pt1 102.3(5) . .
C28 S4 Pt1 102.0(5) . .
C29 S5 Pt1 102.6(5) . .
C30 S6 Pt1 102.0(5) . .
C35 S7 Pt2 102.7(4) . .
C36 S8 Pt2 102.7(4) . .

loop_
_geom_bond_atom_site_label_1
_geom_bond_atom_site_label_2
_geom_bond_distance
_geom_bond_site_symmetry_2
C1 C2 1.395(15) .
C1 C5 1.425(15) .
C1 C1 1.45(2) 2_665
C1 Fe1 2.097(12) .
C2 C3 1.406(16) .
C2 Fe1 2.045(14) .
C2 H2 1.0000 .
C3 C4 1.401(17) .
C3 Fe1 2.032(13) .
C3 H3 1.0000 .
C4 C5 1.407(15) .
C4 Fe1 2.055(14) .
C4 H4 1.0000 .
C5 Fe1 2.055(12) .
C5 H5 1.0000 .
C6 C10 1.411(18) .
C6 C7 1.413(17) .
C6 S1 1.753(13) .
C6 Fe1 2.115(14) .
C7 C8 1.413(17) .
C7 Fe1 2.066(12) .
C7 H7 1.0000 .
C8 C9 1.383(18) .
C8 Fe1 2.039(13) .
C8 H8 1.0000 .
C9 C10 1.393(17) .
C9 Fe1 2.059(13) .
C9 H9 1.0000 .
C10 Fe1 2.047(14) .
C10 H10 1.0000 .
C11 C12 1.492(19) .
C11 C13 1.53(2) .
C11 S1 1.820(13) .
C11 H11 1.0000 .
C12 H12A 0.9800 .
C12 H12B 0.9800 .
C12 H12C 0.9800 .
C13 H13A 0.9800 .
C13 H13B 0.9800 .
C13 H13C 0.9800 .
C14 C15 1.399(15) .
C14 C18 1.447(14) .
C14 C14 1.47(2) 2_656
C14 Fe2 2.118(10) .
C15 C16 1.419(15) .
C15 Fe2 2.106(11) .
C15 H15 1.0000 .
C16 C17 1.414(16) .
C16 Fe2 2.067(12) .
C16 H16 1.0000 .
C17 C18 1.422(15) .
C17 Fe2 2.070(11) .
C17 H17 1.0000 .
C18 Fe2 2.077(11) .
C18 H18 1.0000 .
C19 C23 1.431(16) .
C19 C20 1.432(16) .
C19 S2 1.740(13) .
C19 Fe2 2.169(12) .
C20 C21 1.421(16) .
C20 Fe2 2.079(11) .
C20 H20 1.0000 .
C21 C22 1.410(17) .
C21 Fe2 2.044(11) .
C21 H21 1.0000 .
C22 C23 1.411(17) .
C22 Fe2 2.040(11) .
C22 H22 1.0000 .
C23 Fe2 2.098(11) .
C23 H23 1.0000 .
C24 C26 1.496(17) .
C24 C25 1.545(17) .
C24 S2 1.814(13) .
C24 H24 1.0000 .
C25 H25A 0.9800 .
C25 H25B 0.9800 .
C25 H25C 0.9800 .
C26 H26A 0.9800 .
C26 H26B 0.9800 .
C26 H26C 0.9800 .
C27 C28 1.337(17) .
C27 C31 1.473(19) .
C27 S3 1.718(13) .
C28 C32 1.460(18) .
C28 S4 1.743(13) .
C29 C30 1.320(18) .
C29 C33 1.43(2) .
C29 S5 1.725(13) .
C30 C34 1.45(2) .
C30 S6 1.712(15) .
C31 N1 1.121(16) .
C32 N2 1.124(15) .
C33 N3 1.156(18) .
C34 N4 1.136(17) .
C35 C36 1.368(16) .
C35 C37 1.414(17) .
C35 S7 1.716(12) .
C36 C38 1.455(17) .
C36 S8 1.713(13) .
C37 N5 1.145(15) .
C38 N6 1.110(15) .
Pt1 S5 2.258(4) .
Pt1 S3 2.258(3) .
Pt1 S6 2.261(3) .
Pt1 S4 2.267(4) .
Pt2 S7 2.260(3) 2_655
Pt2 S7 2.260(3) .
Pt2 S8 2.272(3) .
Pt2 S8 2.272(3) 2_655
